data_4307064
loop_
_publ_author_name
'Jason P. Holland'
'Franklin I. Aigbirhio'
'Helen M. Betts'
'Paul D. Bonnitcha'
'Paul Burke'
'Martin Christlieb'
'Grant C. Churchill'
'Andrew R. Cowley'
'Jonathan R. Dilworth'
'Paul S. Donnelly'
'Jennifer C. Green'
'Josephine M. Peach'
'Sridhar R. Vasudevan'
'John E. Warren'

_publ_contact_author
;
'Jonathan R. Dilworth'
;
_publ_contact_author_address
;
Chemistry Research Laboratory,
Department of Chemistry,
University of Oxford,
12 Mansfield Road,
Oxford,
UK,
OX1 3TA
;
_publ_contact_author_email
;
'jon.dilworth@chem.ox.ac.uk'
;
_publ_contact_author_phone
;
'01865 285151'
;
_publ_section_title
;
Functionalized Bis(thiosemicarbazonato) Complexes of Zinc and Copper:
Synthetic Platforms Toward Site-Specific Radiopharmaceuticals
;
_journal_name_full 'Inorganic Chemistry'
_journal_page_first 465
_journal_page_last 485
_journal_paper_doi 10.1021/ic0615628
_journal_volume 46
_journal_year 2007
_chemical_compound_source
;
?
;
_chemical_formula_moiety ' C11 H20 N6 S2, 2( C2 H6 O S ) '
_chemical_formula_sum 'C15 H32 N6 O2 S4'
_chemical_formula_weight 456.72
_chemical_name_systematic
; 
diacetyl-2-(4-N-ethyl-3-thiosemicarbazone)-3-(4-N-allyl-3-thiosemicarbazone)
;
_space_group_IT_number 14
_symmetry_cell_setting monoclinic
_symmetry_space_group_name_Hall '-P 2ybc'
_symmetry_space_group_name_H-M 'P 1 21/c 1'
_atom_sites_solution_hydrogens geom
_atom_sites_solution_primary direct
_cell_angle_alpha 90
_cell_angle_beta 116.4334(16)
_cell_angle_gamma 90
_cell_formula_units_Z 2
_cell_length_a 9.7912(2)
_cell_length_b 14.1514(4)
_cell_length_c 9.4058(2)
_cell_measurement_reflns_used 10138
_cell_measurement_temperature 150
_cell_measurement_theta_max 28
_cell_measurement_theta_min 5
_cell_volume 1167.01(5)
_computing_cell_refinement
; 
KappaCCD software 'DENZO' (Otwinowski & Minor, 1996) 
;
_computing_data_collection
; 
KappaCCD software 'Collect' (Nonius, 2000) 
;
_computing_data_reduction
; 
KappaCCD software 'DENZO' (Otwinowski & Minor, 1996) 
;
_computing_publication_material
; 
CRYSTALS (Watkin et al, 2001) 
;
_computing_structure_refinement
; 
CRYSTALS (Watkin et al, 2001) 
;
_computing_structure_solution 'SIR92 (Giacovazzo et al, 1992)'
_diffrn_ambient_temperature 150
_diffrn_measured_fraction_theta_full 0.996
_diffrn_measured_fraction_theta_max 0.996
_diffrn_measurement_device_type
; 
Nonius KappaCCD 
;
_diffrn_measurement_method \w
_diffrn_radiation_monochromator graphite
_diffrn_radiation_type 'Mo K\a'
_diffrn_radiation_wavelength 0.71073
_diffrn_reflns_av_R_equivalents 0.029
_diffrn_reflns_limit_h_max 12
_diffrn_reflns_limit_h_min -12
_diffrn_reflns_limit_k_max 16
_diffrn_reflns_limit_k_min -18
_diffrn_reflns_limit_l_max 12
_diffrn_reflns_limit_l_min -12
_diffrn_reflns_number 10138
_diffrn_reflns_theta_full 27.492
_diffrn_reflns_theta_max 27.492
_diffrn_reflns_theta_min 5.206
_diffrn_standards_decay_% 0.00
_diffrn_standards_interval_count 0
_diffrn_standards_interval_time 0
_diffrn_standards_number 0
_exptl_absorpt_coefficient_mu 0.429
_exptl_absorpt_correction_T_max 0.94
_exptl_absorpt_correction_T_min 0.89
_exptl_absorpt_correction_type multi-scan
_exptl_absorpt_process_details
; 
 Denzo/Scalepack (Otwinowski & Minor, 1996) 
;
_exptl_crystal_colour ' colourless '
_exptl_crystal_density_diffrn 1.300
_exptl_crystal_description ' block '
_exptl_crystal_F_000 488
_exptl_crystal_size_max 0.26
_exptl_crystal_size_mid 0.24
_exptl_crystal_size_min 0.14
_exptl_crystal_thermal_history
; 
The material was crystallised at ambient temperature. A suitable crystal 
was cooled rapidly to 150K for single-crystal X-ray diffraction analysis. 
;
_refine_diff_density_max 0.85
_refine_diff_density_min -0.41
_refine_ls_extinction_method None
_refine_ls_goodness_of_fit_ref 1.0685
_refine_ls_hydrogen_treatment mixed
_refine_ls_matrix_type full
_refine_ls_number_parameters 153
_refine_ls_number_reflns 2141
_refine_ls_number_restraints 43
_refine_ls_R_factor_all 0.0508
_refine_ls_R_factor_gt 0.0400
_refine_ls_shift/su_max 0.001510
_refine_ls_structure_factor_coef F
_refine_ls_weighting_details
;
 Method, part 1, Chebychev polynomial, (Watkin, 1994, Prince, 1982) 
 [weight] = 1.0/[A~0~*T~0~(x)+A~1~*T~1~(x) ... +A~n-1~]*T~n-1~(x)] 
 where A~i~ are the Chebychev coefficients listed below and x= Fcalc/Fmax 
 Method = Robust Weighting (Prince, 1982) 
 W = [weight] * [1-(deltaF/6*sigmaF)^2^]^2^ 
 A~i~ are: 
 1.07 0.561 0.773 
;
_refine_ls_weighting_scheme calc
_refine_ls_wR_factor_all 0.0511
_refine_ls_wR_factor_gt 0.0472
_refine_ls_wR_factor_ref 0.0472
_reflns_limit_h_max 11
_reflns_limit_h_min -12
_reflns_limit_k_max 18
_reflns_limit_k_min 0
_reflns_limit_l_max 12
_reflns_limit_l_min 0
_reflns_number_gt 2141
_reflns_number_total 2653
_reflns_threshold_expression I>3.00u(I)
_cod_data_source_file ic0615628si20060817_104225_3.cif
_cod_data_source_block Compound11
_cod_depositor_comments
;
The following automatic conversions were performed:
'_symmetry_cell_setting' value 'Monoclinic' changed to 'monoclinic'
according to '/home/saulius/struct/CIF-dictionaries/cif_core.dic'
dictionary named 'cif_core.dic' version 2.4.1 from 2010-06-29.

Automatic conversion script
Id: cif_fix_enum 1527 2010-12-29 10:47:43Z saulius 
;
_cod_original_sg_symbol_H-M 'P 1 21/c 1 '
_cod_original_formula_sum ' C15 H32 N6 O2 S4 '
_cod_database_code 4307064

loop_
_symmetry_equiv_pos_as_xyz
x,y,z
-x,-y,-z
-x,y+1/2,-z+1/2
x,-y+1/2,z+1/2

loop_
_atom_site_label
_atom_site_type_symbol
_atom_site_fract_x
_atom_site_fract_y
_atom_site_fract_z
_atom_site_U_iso_or_equiv
_atom_site_occupancy
_atom_site_adp_type
_atom_site_refinement_flags_posn
_atom_site_refinement_flags_adp
_atom_site_refinement_flags_occupancy
_atom_site_disorder_assembly
_atom_site_disorder_group
S1 S 0.05358(4) 0.40606(3) 0.18755(5) 0.0269 1.0000 Uani . . . . .
C1 C 0.23131(18) 0.40487(11) 0.2002(2) 0.0237 1.0000 Uani . . . . .
N1 N 0.25923(16) 0.45781(11) 0.09492(17) 0.0256 1.0000 Uani . . . . .
N2 N 0.39859(15) 0.45100(11) 0.09416(16) 0.0254 1.0000 Uani . . . . .
C2 C 0.42421(17) 0.50564(12) -0.00178(19) 0.0245 1.0000 Uani . . . . .
N3 N 0.34669(17) 0.35526(12) 0.3058(2) 0.0326 1.0000 Uani D U . . .
C3 C 0.3269(10) 0.2835(5) 0.4044(8) 0.0342 0.5000 Uani D U . 1 1
C4 C 0.3479(10) 0.3231(6) 0.5547(8) 0.0592 0.5000 Uani D U . 1 1
C5 C 0.3971(13) 0.4035(6) 0.6076(9) 0.0655 0.5000 Uani D U . 1 1
C13 C 0.3439(10) 0.3073(4) 0.4468(8) 0.0307 0.5000 Uani D U . 1 2
C14 C 0.3762(8) 0.3653(5) 0.5872(8) 0.0416 0.5000 Uani D U . 1 2
C6 C 0.31389(19) 0.57693(15) -0.1094(2) 0.0328 1.0000 Uani . . . . .
S2 S 0.77211(6) 0.37673(3) 0.56649(6) 0.0340 1.0000 Uani . . . . .
O1 O 0.66927(15) 0.31112(11) 0.43763(16) 0.0368 1.0000 Uani . . . . .
C7 C 0.8306(3) 0.31612(15) 0.7508(2) 0.0406 1.0000 Uani . . . . .
C8 C 0.9542(2) 0.37170(17) 0.5641(2) 0.0418 1.0000 Uani . . . . .
H1 H 0.187(3) 0.4913(16) 0.029(3) 0.028(5) 1.0000 Uiso . . . . .
H2 H 0.430(3) 0.3568(19) 0.308(3) 0.043(7) 1.0000 Uiso . . . . .
H31 H 0.4034 0.2321 0.4245 0.0432 0.5000 Uiso . . . 1 1
H32 H 0.2216 0.2567 0.3481 0.0432 0.5000 Uiso . . . 1 1
H41 H 0.3199 0.2816 0.6237 0.0721 0.5000 Uiso . . . 1 1
H51 H 0.4068 0.4233 0.7138 0.0738 0.5000 Uiso . . . 1 1
H52 H 0.4270 0.4481 0.5438 0.0738 0.5000 Uiso . . . 1 1
H131 H 0.4214 0.2555 0.4802 0.0384 0.5000 Uiso . . . 1 2
H132 H 0.2400 0.2795 0.4114 0.0384 0.5000 Uiso . . . 1 2
H141 H 0.3707 0.3251 0.6720 0.0522 0.5000 Uiso . . . 1 2
H142 H 0.4806 0.3932 0.6271 0.0522 0.5000 Uiso . . . 1 2
H143 H 0.2991 0.4173 0.5583 0.0522 0.5000 Uiso . . . 1 2
H61 H 0.3601 0.6101 -0.1714 0.0413 1.0000 Uiso . . . . .
H62 H 0.2897 0.6240 -0.0446 0.0413 1.0000 Uiso . . . . .
H63 H 0.2181 0.5443 -0.1841 0.0413 1.0000 Uiso . . . . .
H71 H 0.8995 0.3578 0.8397 0.0495 1.0000 Uiso . . . . .
H72 H 0.8863 0.2571 0.7499 0.0495 1.0000 Uiso . . . . .
H73 H 0.7388 0.2995 0.7662 0.0495 1.0000 Uiso . . . . .
H81 H 1.0275 0.4144 0.6482 0.0499 1.0000 Uiso . . . . .
H82 H 0.9430 0.3925 0.4578 0.0499 1.0000 Uiso . . . . .
H83 H 0.9936 0.3054 0.5849 0.0499 1.0000 Uiso . . . . .

loop_
_atom_site_aniso_label
_atom_site_aniso_U_11
_atom_site_aniso_U_22
_atom_site_aniso_U_33
_atom_site_aniso_U_23
_atom_site_aniso_U_13
_atom_site_aniso_U_12
S1 0.0177(2) 0.0334(2) 0.0332(2) 0.00796(16) 0.01449(16) 0.00050(15)
C1 0.0216(7) 0.0244(8) 0.0280(8) 0.0034(6) 0.0136(6) -0.0004(6)
N1 0.0172(6) 0.0342(8) 0.0297(7) 0.0104(6) 0.0143(5) 0.0051(6)
N2 0.0170(6) 0.0348(8) 0.0289(7) 0.0067(6) 0.0142(5) 0.0034(5)
C2 0.0177(7) 0.0324(8) 0.0263(8) 0.0063(6) 0.0124(6) 0.0044(6)
N3 0.0213(7) 0.0399(9) 0.0409(9) 0.0183(7) 0.0176(7) 0.0066(6)
C3 0.037(3) 0.035(3) 0.037(3) 0.013(2) 0.021(3) 0.005(2)
C4 0.081(4) 0.060(4) 0.039(3) 0.003(3) 0.029(3) -0.007(3)
C5 0.085(5) 0.061(5) 0.039(3) -0.009(3) 0.017(3) 0.007(4)
C13 0.031(2) 0.031(3) 0.034(3) 0.014(2) 0.018(2) 0.008(2)
C14 0.062(4) 0.030(4) 0.038(4) 0.010(2) 0.027(3) 0.000(3)
C6 0.0201(7) 0.0467(10) 0.0365(9) 0.0180(8) 0.0171(7) 0.0095(7)
S2 0.0369(3) 0.0287(2) 0.0358(3) 0.00346(17) 0.0155(2) 0.00414(18)
O1 0.0292(6) 0.0486(8) 0.0300(6) 0.0007(6) 0.0109(5) 0.0011(6)
C7 0.0547(12) 0.0401(10) 0.0289(9) -0.0028(8) 0.0203(9) -0.0063(9)
C8 0.0359(10) 0.0541(13) 0.0347(10) 0.0002(8) 0.0152(9) -0.0113(9)

loop_
_atom_type_symbol
_atom_type_scat_dispersion_real
_atom_type_scat_dispersion_imag
_atom_type_scat_Cromer_Mann_a1
_atom_type_scat_Cromer_Mann_b1
_atom_type_scat_Cromer_Mann_a2
_atom_type_scat_Cromer_Mann_b2
_atom_type_scat_Cromer_Mann_a3
_atom_type_scat_Cromer_Mann_b3
_atom_type_scat_Cromer_Mann_a4
_atom_type_scat_Cromer_Mann_b4
_atom_type_scat_Cromer_Mann_c
_atom_type_scat_source
'C   ' 0.0033 0.0016 2.3100 20.8439 1.0200 10.2075 1.5886 0.5687 0.8650 51.6512 0.2156 International_Tables_Vol_IV_Table_2.2B
'H   ' 0.0000 0.0000 0.4930 10.5109 0.3229 26.1257 0.1402 3.1424 0.0408 57.7998 0.0030 International_Tables_Vol_IV_Table_2.2B
'N   ' 0.0061 0.0033 12.2126 0.0057 3.1322 9.8933 2.0125 28.9975 1.1663 0.5826 -11.5290 International_Tables_Vol_IV_Table_2.2B
'O   ' 0.0106 0.0060 3.0485 13.2771 2.2868 5.7011 1.5463 0.3239 0.8670 32.9089 0.2508 International_Tables_Vol_IV_Table_2.2B
'S   ' 0.1246 0.1234 6.9053 1.4679 5.2034 22.2151 1.4379 0.2536 1.5863 56.1720 0.8669 International_Tables_Vol_IV_Table_2.2B

loop_
_geom_angle_atom_site_label_1
_geom_angle_site_symmetry_1
_geom_angle_atom_site_label_2
_geom_angle_site_symmetry_2
_geom_angle_atom_site_label_3
_geom_angle_site_symmetry_3
_geom_angle
_geom_angle_publ_flag
N3 . C1 . N1 . 117.11(14) yes
N3 . C1 . S1 . 124.44(13) yes
N1 . C1 . S1 . 118.45(12) yes
H1 . N1 . N2 . 123.3(14) no
H1 . N1 . C1 . 117.5(14) no
N2 . N1 . C1 . 119.15(14) yes
C2 . N2 . N1 . 117.62(14) yes
C6 . C2 . N2 . 124.68(14) yes
C6 . C2 . C2 2_665 120.25(17) yes
N2 . C2 . C2 2_665 115.07(18) yes
H2 . N3 . C3 . 115.1(20) no
H2 . N3 . C1 . 121.4(19) no
C3 . N3 . C1 . 122.7(4) yes
H2 . N3 . C13 . 113.7(19) no
H2 . N3 . C1 . 121.4(19) no
C13 . N3 . C1 . 123.8(3) yes
H32 . C3 . H31 . 109.467 no
H32 . C3 . C4 . 109.175 no
H31 . C3 . C4 . 109.175 no
H32 . C3 . N3 . 109.175 no
H31 . C3 . N3 . 109.175 no
C4 . C3 . N3 . 110.7(5) yes
H41 . C4 . C5 . 116.446 no
H41 . C4 . C3 . 116.445 no
C5 . C4 . C3 . 127.1(8) yes
H52 . C5 . H51 . 120.000 no
H52 . C5 . C4 . 120.000 no
H51 . C5 . C4 . 120.000 no
H132 . C13 . H131 . 109.467 no
H132 . C13 . C14 . 107.429 no
H131 . C13 . C14 . 107.429 no
H132 . C13 . N3 . 107.429 no
H131 . C13 . N3 . 107.429 no
C14 . C13 . N3 . 117.5(5) yes
H143 . C14 . H142 . 109.476 no
H143 . C14 . H141 . 109.476 no
H142 . C14 . H141 . 109.476 no
H143 . C14 . C13 . 109.467 no
H142 . C14 . C13 . 109.467 no
H141 . C14 . C13 . 109.467 no
H63 . C6 . H62 . 109.476 no
H63 . C6 . H61 . 109.476 no
H62 . C6 . H61 . 109.476 no
H63 . C6 . C2 . 109.467 no
H62 . C6 . C2 . 109.467 no
H61 . C6 . C2 . 109.467 no
C8 . S2 . C7 . 95.86(11) yes
C8 . S2 . O1 . 106.15(9) yes
C7 . S2 . O1 . 107.26(9) yes
H73 . C7 . H72 . 109.476 no
H73 . C7 . H71 . 109.476 no
H72 . C7 . H71 . 109.476 no
H73 . C7 . S2 . 109.467 no
H72 . C7 . S2 . 109.467 no
H71 . C7 . S2 . 109.467 no
H83 . C8 . H82 . 109.476 no
H83 . C8 . H81 . 109.476 no
H82 . C8 . H81 . 109.476 no
H83 . C8 . S2 . 109.467 no
H82 . C8 . S2 . 109.467 no
H81 . C8 . S2 . 109.467 no

loop_
_geom_bond_atom_site_label_1
_geom_bond_site_symmetry_1
_geom_bond_atom_site_label_2
_geom_bond_site_symmetry_2
_geom_bond_distance
_geom_bond_publ_flag
S1 . C1 . 1.6906(16) yes
C1 . N3 . 1.325(2) yes
C1 . N1 . 1.363(2) yes
N1 . H1 . 0.85(2) no
N1 . N2 . 1.3711(18) yes
N2 . C2 . 1.295(2) yes
C2 . C6 . 1.495(2) yes
C2 . C2 2_665 1.478(3) yes
N3 . H2 . 0.80(3) no
N3 . C3 . 1.446(7) yes
N3 . H2 . 0.80(3) no
N3 . C13 . 1.501(7) yes
C3 . H32 . 1.000 no
C3 . H31 . 1.000 no
C3 . C4 . 1.449(7) yes
C4 . H41 . 1.000 no
C4 . C5 . 1.249(9) yes
C5 . H52 . 1.000 no
C5 . H51 . 1.000 no
C13 . H132 . 1.000 no
C13 . H131 . 1.000 no
C13 . C14 . 1.465(8) yes
C14 . H143 . 1.000 no
C14 . H142 . 1.000 no
C14 . H141 . 1.000 no
C6 . H63 . 1.000 no
C6 . H62 . 1.000 no
C6 . H61 . 1.000 no
S2 . C8 . 1.794(2) yes
S2 . C7 . 1.785(2) yes
S2 . O1 . 1.5028(15) yes
C7 . H73 . 1.000 no
C7 . H72 . 1.000 no
C7 . H71 . 1.000 no
C8 . H83 . 1.000 no
C8 . H82 . 1.000 no
C8 . H81 . 1.000 no

loop_
_geom_hbond_atom_site_label_D
_geom_hbond_atom_site_label_H
_geom_hbond_atom_site_label_A
_geom_hbond_site_symmetry_A
_geom_hbond_distance_DH
_geom_hbond_distance_HA
_geom_hbond_distance_DA
_geom_hbond_angle_DHA
_geom_hbond_publ_flag
N1 H1 S1 2_565 0.85(2) 2.74(2) 3.5924(15) 178.0(19) yes
N3 H2 O1 . 0.80(3) 2.20(3) 2.901(2) 145(2) yes
